data_7104826
loop_
_publ_author_name
'Givaja, Gonzalo'
'Blake, Alexander J.'
'Wilson, Claire'
'Schr\"oder, Martin'
'Love, Jason B.'

_publ_section_title
;
 Macrocyclic diiminodipyrromethane complexes: structural analogues of
 Pac-Man porphyrins
;
_journal_coden_ASTM CHCOFS
_journal_issue 19
_journal_name_full
;
 Chemical Communications (Cambridge, United Kingdom)
;
_journal_page_first 2508
_journal_page_last 2509
_journal_paper_doi 10.1039/b308443d
_journal_year 2003
_chemical_formula_moiety C38H40N8(C7H7SO3)3.5(CH3O)0.5(CH4O)1.5
_chemical_formula_sum 'C64.5 H72 N8 O12.5 S3.5'
_chemical_formula_weight 1271.52
_space_group_IT_number 2
_symmetry_cell_setting triclinic
_symmetry_space_group_name_Hall '-P 1'
_symmetry_space_group_name_H-M 'P -1'
_atom_sites_solution_hydrogens geom
_atom_sites_solution_primary direct
_atom_sites_solution_secondary difmap
_audit_creation_method SHELXL-97
_cell_angle_alpha 75.638(1)
_cell_angle_beta 75.199(1)
_cell_angle_gamma 85.938(1)
_cell_formula_units_Z 2
_cell_length_a 12.9007(10)
_cell_length_b 16.2779(13)
_cell_length_c 18.0091(14)
_cell_measurement_reflns_used 6260
_cell_measurement_temperature 150(2)
_cell_measurement_theta_max 28.9
_cell_measurement_theta_min 2.25
_cell_volume 3542.0(5)
_computing_cell_refinement 'Bruker SAINT version 6.02a (Bruker, 2000)'
_computing_data_collection 'Bruker SMART version 5.625 (Bruker, 2001)'
_computing_data_reduction 'Bruker SAINT; Bruker SHELXTL (Bruker, 2001)'
_computing_publication_material 'SHELXL-97; PLATON (Spek, 2002)'
_computing_structure_refinement 'SHELXL-97 (Sheldrick, 1997)'
_computing_structure_solution 'SHELXS-97 (Sheldrick, 1990)'
_diffrn_ambient_temperature 150(2)
_diffrn_measured_fraction_theta_full 0.981
_diffrn_measured_fraction_theta_max 0.896
_diffrn_measurement_device_type 'Bruker SMART APEX CCD area detector'
_diffrn_measurement_method omega
_diffrn_radiation_monochromator graphite
_diffrn_radiation_source 'fine-focus sealed tube'
_diffrn_radiation_type MoK\a
_diffrn_radiation_wavelength 0.71073
_diffrn_reflns_av_R_equivalents 0.05
_diffrn_reflns_av_sigmaI/netI 0.0757
_diffrn_reflns_limit_h_max 17
_diffrn_reflns_limit_h_min -17
_diffrn_reflns_limit_k_max 21
_diffrn_reflns_limit_k_min -21
_diffrn_reflns_limit_l_max 23
_diffrn_reflns_limit_l_min -24
_diffrn_reflns_number 32396
_diffrn_reflns_theta_full 27.50
_diffrn_reflns_theta_max 28.97
_diffrn_reflns_theta_min 2.09
_diffrn_standards_decay_% 0
_diffrn_standards_number 0
_exptl_absorpt_coefficient_mu 0.181
_exptl_absorpt_correction_type none
_exptl_crystal_colour orange
_exptl_crystal_density_diffrn 1.193
_exptl_crystal_density_meas 0
_exptl_crystal_density_method 'not measured'
_exptl_crystal_description block
_exptl_crystal_F_000 1343
_exptl_crystal_size_max 0.31
_exptl_crystal_size_mid 0.22
_exptl_crystal_size_min 0.15
_refine_diff_density_max 0.988
_refine_diff_density_min -0.657
_refine_diff_density_rms 0.106
_refine_ls_extinction_method none
_refine_ls_goodness_of_fit_ref 0.975
_refine_ls_hydrogen_treatment mixed
_refine_ls_matrix_type full
_refine_ls_number_parameters 765
_refine_ls_number_reflns 16844
_refine_ls_number_restraints 32
_refine_ls_restrained_S_all 0.975
_refine_ls_R_factor_all 0.1300
_refine_ls_R_factor_gt 0.0843
_refine_ls_shift/su_max 0.001
_refine_ls_shift/su_mean 0.000
_refine_ls_structure_factor_coef Fsqd
_refine_ls_weighting_details 'calc w=1/[\s^2^(Fo^2^)+(0.1703P)^2^+0.0000P] where P=(Fo^2^+2Fc^2^)/3'
_refine_ls_weighting_scheme calc
_refine_ls_wR_factor_gt 0.2392
_refine_ls_wR_factor_ref 0.2704
_reflns_number_gt 9650
_reflns_number_total 16861
_reflns_threshold_expression >2sigma(I)
_cod_data_source_file b308443d.txt
_cod_data_source_block pyrbzi
_cod_depositor_comments
;
The following automatic conversions were performed:
'_symmetry_cell_setting' value 'Triclinic' changed to 'triclinic'
according to '/home/saulius/struct/CIF-dictionaries/cif_core.dic'
dictionary named 'cif_core.dic' version 2.4.1 from 2010-06-29.

Automatic conversion script
Id: cif_fix_enum 1527 2010-12-29 10:47:43Z saulius 
;
_cod_original_sg_symbol_H-M P-1
_cod_original_formula_sum 'C64.50 H72 N8 O12.50 S3.50'
_cod_database_code 7104826

loop_
_symmetry_equiv_pos_as_xyz
'x, y, z'
'-x, -y, -z'

loop_
_atom_site_label
_atom_site_type_symbol
_atom_site_fract_x
_atom_site_fract_y
_atom_site_fract_z
_atom_site_U_iso_or_equiv
_atom_site_adp_type
_atom_site_occupancy
_atom_site_symmetry_multiplicity
_atom_site_calc_flag
_atom_site_refinement_flags
_atom_site_disorder_assembly
_atom_site_disorder_group
S1 S 0.33737(7) 0.26837(5) 0.25891(5) 0.0311(2) Uani 1 1 d . A .
S2 S 0.30247(7) 0.58053(5) 0.33415(5) 0.0330(2) Uani 1 1 d . B .
S4 S 0.21886(8) 0.08945(6) 0.59475(6) 0.0412(2) Uani 1 1 d . . .
O1 O 0.2626(2) 0.28373(17) 0.20934(15) 0.0433(6) Uani 1 1 d . . .
O2 O 0.28555(19) 0.23321(17) 0.34252(14) 0.0417(6) Uani 1 1 d . . .
O3 O 0.4029(2) 0.34190(16) 0.24938(15) 0.0424(6) Uani 1 1 d . . .
O4 O 0.1907(2) 0.60354(18) 0.35779(17) 0.0541(8) Uani 1 1 d . . .
O5 O 0.31482(18) 0.50482(14) 0.30118(13) 0.0315(5) Uani 1 1 d . . .
O6 O 0.3623(3) 0.5711(2) 0.39297(17) 0.0600(8) Uani 1 1 d . . .
O10 O 0.1422(3) 0.02074(19) 0.6171(2) 0.0778(11) Uani 1 1 d . . .
O11 O 0.23661(19) 0.12924(16) 0.51062(15) 0.0402(6) Uani 1 1 d . . .
O12 O 0.3183(3) 0.06658(19) 0.61802(18) 0.0611(8) Uani 1 1 d . . .
N1 N 0.4501(2) 0.17925(16) 0.44635(16) 0.0285(6) Uani 1 1 d . . .
H1A H 0.3798 0.1843 0.4563 0.034 Uiso 1 1 calc R . .
N2 N 0.5256(2) 0.40706(17) 0.33150(17) 0.0324(6) Uani 1 1 d . . .
H2A H 0.4785 0.3817 0.3172 0.039 Uiso 1 1 calc R . .
N3 N 0.5201(2) 0.49648(18) 0.16832(18) 0.0369(7) Uani 1 1 d . . .
H3A H 0.4811 0.4505 0.1899 0.044 Uiso 1 1 calc R . .
N4 N 0.3154(2) 0.51797(18) 0.14478(16) 0.0342(6) Uani 1 1 d . . .
H4A H 0.3217 0.5081 0.1937 0.041 Uiso 1 1 calc R . .
N5 N 0.1335(2) 0.44085(16) 0.27504(15) 0.0265(6) Uani 1 1 d . . .
H5A H 0.1841 0.4524 0.2957 0.032 Uiso 1 1 calc R . .
N6 N 0.0567(2) 0.22424(18) 0.40443(17) 0.0332(6) Uani 1 1 d . . .
H6A H 0.1251 0.2348 0.3824 0.040 Uiso 1 1 calc R . .
N7 N 0.1678(2) 0.06704(17) 0.37967(17) 0.0336(6) Uani 1 1 d . . .
H7A H 0.2064 0.1129 0.3686 0.040 Uiso 1 1 calc R . .
N8 N 0.3654(2) 0.03506(17) 0.40943(17) 0.0333(6) Uani 1 1 d . . .
H8A H 0.3197 0.0703 0.4310 0.040 Uiso 1 1 calc R . .
C1 C 0.5088(3) 0.1099(2) 0.4257(2) 0.0306(7) Uani 1 1 d . . .
C2 C 0.6174(3) 0.1277(2) 0.4144(2) 0.0376(8) Uani 1 1 d . . .
H2B H 0.6765 0.0918 0.3997 0.045 Uiso 1 1 calc R . .
C3 C 0.6224(3) 0.2064(2) 0.4284(2) 0.0391(8) Uani 1 1 d . . .
H3B H 0.6859 0.2349 0.4248 0.047 Uiso 1 1 calc R . .
C4 C 0.5169(3) 0.2374(2) 0.4489(2) 0.0295(7) Uani 1 1 d . . .
C5 C 0.4789(3) 0.3209(2) 0.4697(2) 0.0301(7) Uani 1 1 d . . .
C6 C 0.5021(3) 0.3203(2) 0.5502(2) 0.0420(9) Uani 1 1 d . . .
H6B H 0.5788 0.3104 0.5467 0.063 Uiso 1 1 calc R . .
H6C H 0.4609 0.2751 0.5916 0.063 Uiso 1 1 calc R . .
H6D H 0.4812 0.3751 0.5632 0.063 Uiso 1 1 calc R . .
C7 C 0.3582(3) 0.3363(2) 0.4753(2) 0.0319(7) Uani 1 1 d . . .
H7B H 0.3435 0.3363 0.4245 0.048 Uiso 1 1 calc R . .
H7C H 0.3372 0.3912 0.4880 0.048 Uiso 1 1 calc R . .
H7D H 0.3172 0.2911 0.5168 0.048 Uiso 1 1 calc R . .
C8 C 0.5425(3) 0.3896(2) 0.4046(2) 0.0324(7) Uani 1 1 d . . .
C9 C 0.6247(3) 0.4423(2) 0.4044(3) 0.0428(9) Uani 1 1 d . . .
H9A H 0.6527 0.4435 0.4481 0.051 Uiso 1 1 calc R . .
C10 C 0.6567(3) 0.4920(2) 0.3283(3) 0.0488(10) Uani 1 1 d . . .
H10A H 0.7118 0.5333 0.3102 0.059 Uiso 1 1 calc R . .
C11 C 0.5939(3) 0.4712(2) 0.2820(2) 0.0392(8) Uani 1 1 d . . .
C12 C 0.5887(3) 0.5129(2) 0.2055(2) 0.0392(8) Uani 1 1 d . . .
H12A H 0.6389 0.5569 0.1779 0.047 Uiso 1 1 calc R . .
C13 C 0.5047(3) 0.5481(2) 0.0954(2) 0.0371(8) Uani 1 1 d . . .
C14 C 0.5918(4) 0.5909(3) 0.0375(2) 0.0499(10) Uani 1 1 d . . .
H14A H 0.6620 0.5847 0.0460 0.060 Uiso 1 1 calc R . .
C15 C 0.5740(4) 0.6414(3) -0.0310(2) 0.0557(12) Uani 1 1 d . . .
H15A H 0.6325 0.6699 -0.0705 0.067 Uiso 1 1 calc R . .
C16 C 0.4723(4) 0.6517(3) -0.0437(2) 0.0592(13) Uani 1 1 d . . .
H16A H 0.4620 0.6869 -0.0920 0.071 Uiso 1 1 calc R . .
C17 C 0.3845(4) 0.6111(3) 0.0133(2) 0.0489(10) Uani 1 1 d . . .
H17A H 0.3144 0.6187 0.0047 0.059 Uiso 1 1 calc R . .
C18 C 0.4026(3) 0.5586(2) 0.0839(2) 0.0370(8) Uani 1 1 d . . .
C19 C 0.2254(3) 0.4938(2) 0.1344(2) 0.0348(8) Uani 1 1 d . . .
H19A H 0.2197 0.5012 0.0816 0.042 Uiso 1 1 calc R . .
C20 C 0.1394(3) 0.4586(2) 0.19435(19) 0.0305(7) Uani 1 1 d . . .
C21 C 0.0427(3) 0.4297(2) 0.1870(2) 0.0401(8) Uani 1 1 d . . .
H21A H 0.0231 0.4330 0.1389 0.048 Uiso 1 1 calc R . .
C22 C -0.0184(3) 0.3957(2) 0.2623(2) 0.0372(8) Uani 1 1 d . . .
H22A H -0.0874 0.3712 0.2753 0.045 Uiso 1 1 calc R . .
C23 C 0.0403(3) 0.4038(2) 0.31685(19) 0.0277(7) Uani 1 1 d . . .
C24 C 0.0085(3) 0.3755(2) 0.40585(19) 0.0300(7) Uani 1 1 d . . .
C25 C 0.0992(3) 0.3891(2) 0.4429(2) 0.0379(8) Uani 1 1 d . . .
H25A H 0.1626 0.3562 0.4236 0.057 Uiso 1 1 calc R . .
H25B H 0.0756 0.3702 0.5006 0.057 Uiso 1 1 calc R . .
H25C H 0.1172 0.4494 0.4280 0.057 Uiso 1 1 calc R . .
C26 C -0.0910(3) 0.4277(3) 0.4365(2) 0.0430(9) Uani 1 1 d . . .
H26A H -0.1489 0.4196 0.4129 0.065 Uiso 1 1 calc R . .
H26B H -0.0725 0.4880 0.4218 0.065 Uiso 1 1 calc R . .
H26C H -0.1146 0.4088 0.4942 0.065 Uiso 1 1 calc R . .
C27 C -0.0185(3) 0.2831(2) 0.4256(2) 0.0312(7) Uani 1 1 d . . .
C28 C -0.1157(3) 0.2416(2) 0.4598(2) 0.0409(9) Uani 1 1 d . . .
H28A H -0.1818 0.2668 0.4811 0.049 Uiso 1 1 calc R . .
C29 C -0.0990(3) 0.1557(2) 0.4575(2) 0.0452(9) Uani 1 1 d . . .
H29A H -0.1518 0.1126 0.4762 0.054 Uiso 1 1 calc R . .
C30 C 0.0097(3) 0.1457(2) 0.4227(2) 0.0368(8) Uani 1 1 d . . .
C31 C 0.0641(3) 0.0721(2) 0.4079(2) 0.0391(8) Uani 1 1 d . . .
H31A H 0.0231 0.0223 0.4191 0.047 Uiso 1 1 calc R . .
C32 C 0.2204(3) -0.0091(2) 0.3662(2) 0.0336(7) Uani 1 1 d . . .
C33 C 0.1752(3) -0.0661(2) 0.3363(2) 0.0470(10) Uani 1 1 d . . .
H33A H 0.1067 -0.0549 0.3252 0.056 Uiso 1 1 calc R . .
C34 C 0.2316(4) -0.1389(3) 0.3231(3) 0.0539(11) Uani 1 1 d . . .
H34A H 0.2019 -0.1774 0.3023 0.065 Uiso 1 1 calc R . .
C35 C 0.3304(4) -0.1561(2) 0.3398(3) 0.0500(10) Uani 1 1 d . . .
H35A H 0.3669 -0.2071 0.3317 0.060 Uiso 1 1 calc R . .
C36 C 0.3779(3) -0.0998(2) 0.3685(2) 0.0404(8) Uani 1 1 d . . .
H36A H 0.4466 -0.1116 0.3790 0.048 Uiso 1 1 calc R . .
C37 C 0.3224(3) -0.0266(2) 0.3812(2) 0.0326(7) Uani 1 1 d . . .
C38 C 0.4666(3) 0.0435(2) 0.40592(19) 0.0296(7) Uani 1 1 d . . .
H38A H 0.5152 0.0015 0.3887 0.036 Uiso 1 1 calc R . .
C39 C 0.4282(3) 0.1888(2) 0.2294(2) 0.0391(8) Uiso 1 1 d . . .
C40A C 0.3748(9) 0.1260(6) 0.2026(6) 0.044(2) Uiso 0.50 1 d P A 1
H40A H 0.3032 0.1334 0.1971 0.052 Uiso 0.50 1 calc PR A 1
C41A C 0.4379(8) 0.0558(6) 0.1863(5) 0.047(2) Uiso 0.50 1 d P A 1
H41A H 0.4081 0.0124 0.1715 0.056 Uiso 0.50 1 calc PR A 1
C42A C 0.5459(9) 0.0494(5) 0.1917(5) 0.0404(18) Uiso 0.50 1 d P A 1
C43A C 0.5895(7) 0.1100(6) 0.2139(5) 0.0407(19) Uiso 0.50 1 d P A 1
H43A H 0.6621 0.1070 0.2171 0.049 Uiso 0.50 1 calc PR A 1
C44A C 0.5216(8) 0.1779(6) 0.2319(6) 0.045(3) Uiso 0.50 1 d P A 1
H44A H 0.5523 0.2200 0.2479 0.054 Uiso 0.50 1 calc PR A 1
C45A C 0.6131(9) -0.0310(7) 0.1744(7) 0.071(3) Uiso 0.50 1 d P A 1
H45A H 0.6856 -0.0269 0.1808 0.106 Uiso 0.50 1 calc PR A 1
H45B H 0.6171 -0.0343 0.1201 0.106 Uiso 0.50 1 calc PR A 1
H45C H 0.5785 -0.0821 0.2115 0.106 Uiso 0.50 1 calc PR A 1
C40B C 0.4062(9) 0.1259(6) 0.2067(6) 0.045(3) Uiso 0.50 1 d P A 2
H40C H 0.3350 0.1205 0.2030 0.054 Uiso 0.50 1 calc PR A 2
C41B C 0.4852(11) 0.0613(6) 0.1858(6) 0.053(2) Uiso 0.50 1 d P A 2
H41B H 0.4665 0.0149 0.1687 0.064 Uiso 0.50 1 calc PR A 2
C42B C 0.5873(9) 0.0700(7) 0.1919(6) 0.053(2) Uiso 0.50 1 d P A 2
C43B C 0.6171(9) 0.1354(6) 0.2167(6) 0.053(2) Uiso 0.50 1 d P A 2
H43B H 0.6887 0.1390 0.2204 0.063 Uiso 0.50 1 calc PR A 2
C44B C 0.5425(7) 0.1959(6) 0.2363(5) 0.035(2) Uiso 0.50 1 d P A 2
H44B H 0.5619 0.2417 0.2540 0.042 Uiso 0.50 1 calc PR A 2
C45B C 0.6658(10) -0.0022(8) 0.1724(8) 0.082(3) Uiso 0.50 1 d P A 2
H45D H 0.7366 0.0093 0.1779 0.123 Uiso 0.50 1 calc PR A 2
H45E H 0.6713 -0.0057 0.1180 0.123 Uiso 0.50 1 calc PR A 2
H45F H 0.6392 -0.0561 0.2089 0.123 Uiso 0.50 1 calc PR A 2
C46 C 0.3634(3) 0.6623(2) 0.2524(2) 0.0423(9) Uiso 1 1 d . . .
C47A C 0.3183(7) 0.7032(5) 0.1976(5) 0.042(2) Uiso 0.60 1 d P B 1
H47A H 0.2456 0.6910 0.2025 0.051 Uiso 0.60 1 calc PR B 1
C48A C 0.3708(10) 0.7651(6) 0.1309(5) 0.054(2) Uiso 0.60 1 d P B 1
H48A H 0.3326 0.7948 0.0936 0.065 Uiso 0.60 1 calc PR B 1
C49A C 0.4740(8) 0.7816(5) 0.1205(5) 0.0461(18) Uiso 0.60 1 d P B 1
C50A C 0.5294(7) 0.7381(5) 0.1779(5) 0.0462(18) Uiso 0.60 1 d P B 1
H50A H 0.6028 0.7504 0.1704 0.055 Uiso 0.60 1 calc PR B 1
C51A C 0.4798(6) 0.6791(5) 0.2436(4) 0.0345(16) Uiso 0.60 1 d P B 1
H51A H 0.5169 0.6501 0.2818 0.041 Uiso 0.60 1 calc PR B 1
C52A C 0.5327(9) 0.8448(7) 0.0467(7) 0.083(3) Uiso 0.60 1 d P B 1
H52A H 0.4827 0.8690 0.0140 0.125 Uiso 0.60 1 calc PR B 1
H52B H 0.5915 0.8159 0.0164 0.125 Uiso 0.60 1 calc PR B 1
H52C H 0.5618 0.8904 0.0620 0.125 Uiso 0.60 1 calc PR B 1
C47B C 0.2814(11) 0.7036(7) 0.2028(7) 0.040(3) Uiso 0.40 1 d P B 2
H47B H 0.2077 0.6889 0.2177 0.047 Uiso 0.40 1 calc PR B 2
C48B C 0.3275(12) 0.7640(8) 0.1346(8) 0.054(4) Uiso 0.40 1 d P B 2
H48B H 0.2829 0.7911 0.1010 0.065 Uiso 0.40 1 calc PR B 2
C49B C 0.4311(15) 0.7862(8) 0.1133(8) 0.054(3) Uiso 0.40 1 d P B 2
C50B C 0.4982(11) 0.7532(9) 0.1571(9) 0.053(3) Uiso 0.40 1 d P B 2
H50B H 0.5712 0.7697 0.1426 0.064 Uiso 0.40 1 calc PR B 2
C51B C 0.4524(10) 0.6881(8) 0.2309(7) 0.045(3) Uiso 0.40 1 d P B 2
H51C H 0.4992 0.6651 0.2640 0.054 Uiso 0.40 1 calc PR B 2
C52B C 0.4839(14) 0.8523(11) 0.0355(10) 0.085(5) Uiso 0.40 1 d P B 2
H52D H 0.5599 0.8583 0.0330 0.127 Uiso 0.40 1 calc PR B 2
H52E H 0.4475 0.9073 0.0353 0.127 Uiso 0.40 1 calc PR B 2
H52F H 0.4775 0.8328 -0.0104 0.127 Uiso 0.40 1 calc PR B 2
C60 C 0.1598(3) 0.1698(2) 0.6431(2) 0.0344(8) Uiso 1 1 d . . .
C61 C 0.0637(3) 0.2055(2) 0.6297(2) 0.0389(8) Uiso 1 1 d . . .
H61A H 0.0293 0.1859 0.5966 0.047 Uiso 1 1 calc R . .
C62 C 0.0183(3) 0.2700(3) 0.6652(2) 0.0445(9) Uiso 1 1 d . . .
H62A H -0.0479 0.2942 0.6563 0.053 Uiso 1 1 calc R . .
C63 C 0.0665(3) 0.3001(3) 0.7131(2) 0.0467(9) Uiso 1 1 d . . .
C64 C 0.1633(3) 0.2656(3) 0.7247(3) 0.0503(10) Uiso 1 1 d . . .
H64A H 0.1983 0.2867 0.7565 0.060 Uiso 1 1 calc R . .
C65 C 0.2107(3) 0.1997(3) 0.6898(2) 0.0465(9) Uiso 1 1 d . . .
H65A H 0.2773 0.1759 0.6982 0.056 Uiso 1 1 calc R . .
C66 C 0.0147(4) 0.3708(3) 0.7527(3) 0.0715(14) Uiso 1 1 d . . .
H66A H 0.0603 0.3836 0.7843 0.107 Uiso 1 1 calc R . .
H66B H -0.0559 0.3524 0.7872 0.107 Uiso 1 1 calc R . .
H66C H 0.0063 0.4217 0.7121 0.107 Uiso 1 1 calc R . .
O1M O 0.1551(6) 0.5825(5) 0.9560(5) 0.084(2) Uiso 0.50 1 d PD C 1
C1M C 0.1978(8) 0.6243(6) 0.8784(5) 0.063(2) Uiso 0.50 1 d PD C 1
C1M" C 0.289(2) 0.6555(16) 0.8520(15) 0.088(7) Uiso 0.25 1 d PD D 3
O1M" O 0.234(2) 0.6968(18) 0.7976(16) 0.176(10) Uiso 0.25 1 d PD D 3
O2M O -0.1613(11) 0.1912(9) 1.0230(8) 0.169(5) Uiso 0.50 1 d PD . .
C2M C -0.1368(15) 0.2492(11) 0.9516(10) 0.137(6) Uiso 0.50 1 d PD . .
C3M C -0.0540(10) 0.1641(7) 1.2427(8) 0.089(4) Uiso 0.50 1 d PD . .
O3M O -0.0151(12) 0.0819(8) 1.2629(9) 0.082(4) Uiso 0.25 1 d PD E 1
O3M' O -0.1122(11) 0.1017(8) 1.2343(8) 0.070(4) Uiso 0.25 1 d PD E 2
O4M O -0.018(3) 0.074(2) 0.849(2) 0.212(14) Uiso 0.25 1 d PD . .
C4M C 0.041(3) 0.005(2) 0.878(2) 0.130(11) Uiso 0.25 1 d PD . .
S3 S 0.1211(4) 0.3713(6) 0.9462(4) 0.050(3) Uani 0.25 1 d PD F 1
O10' O 0.1913(6) 0.3900(5) 0.8652(4) 0.0156(16) Uiso 0.25 1 d PD F 1
O10" O 0.1422(13) 0.4145(10) 0.9952(8) 0.049(4) Uiso 0.25 1 d PD F 1
O101 O 0.1428(16) 0.4365(10) 0.9848(11) 0.068(6) Uiso 0.25 1 d PD F 2
O103 O 0.2165(6) 0.3550(6) 0.8726(5) 0.0215(18) Uiso 0.25 1 d PD F 2
S3' S 0.1249(4) 0.3705(6) 0.9363(5) 0.064(4) Uani 0.25 1 d PD F 2
O102 O 0.0084(4) 0.3740(4) 0.9418(4) 0.0668(17) Uiso 0.50 1 d PD . .
C101 C 0.1464(7) 0.2644(6) 0.9913(6) 0.057(2) Uiso 0.50 1 d PD . .
C102 C 0.1572(7) 0.2453(6) 1.0687(6) 0.060(2) Uiso 0.50 1 d P F .
H10B H 0.1521 0.2886 1.0965 0.072 Uiso 0.50 1 calc PR . .
C106 C 0.1609(9) 0.1984(8) 0.9526(7) 0.080(3) Uiso 0.50 1 d P F .
H10C H 0.1658 0.2126 0.8973 0.095 Uiso 0.50 1 calc PR . .
C103 C 0.1741(10) 0.1681(8) 1.1015(8) 0.089(4) Uiso 0.50 1 d P . .
H10D H 0.1794 0.1568 1.1548 0.107 Uiso 0.50 1 calc PR F .
C105 C 0.1680(12) 0.1202(10) 0.9866(9) 0.112(5) Uiso 0.50 1 d P . .
H10E H 0.1616 0.0775 0.9605 0.134 Uiso 0.50 1 calc PR F .
C104 C 0.1861(12) 0.0969(8) 1.0664(9) 0.107(4) Uiso 0.50 1 d PD F .
C107 C 0.2175(14) 0.0064(9) 1.1034(10) 0.126(5) Uiso 0.50 1 d PD . .
H10F H 0.2194 0.0021 1.1583 0.189 Uiso 0.50 1 calc PR F .
H10G H 0.2885 -0.0074 1.0733 0.189 Uiso 0.50 1 calc PR . .
H10H H 0.1648 -0.0334 1.1022 0.189 Uiso 0.50 1 calc PR . .

loop_
_atom_site_aniso_label
_atom_site_aniso_U_11
_atom_site_aniso_U_22
_atom_site_aniso_U_33
_atom_site_aniso_U_23
_atom_site_aniso_U_13
_atom_site_aniso_U_12
S1 0.0319(4) 0.0321(4) 0.0275(4) -0.0074(3) -0.0044(3) 0.0020(3)
S2 0.0396(5) 0.0324(4) 0.0302(4) -0.0131(3) -0.0082(4) -0.0019(3)
S4 0.0441(5) 0.0278(4) 0.0471(6) -0.0136(4) -0.0002(4) 0.0060(4)
O1 0.0458(15) 0.0491(16) 0.0386(15) -0.0120(12) -0.0169(12) 0.0047(12)
O2 0.0338(13) 0.0582(17) 0.0289(13) -0.0082(12) -0.0047(10) 0.0080(12)
O3 0.0473(15) 0.0354(14) 0.0468(15) -0.0139(12) -0.0107(12) -0.0027(11)
O4 0.0539(17) 0.0503(17) 0.0488(17) -0.0132(14) 0.0009(14) 0.0151(13)
O5 0.0310(12) 0.0318(12) 0.0331(13) -0.0121(10) -0.0053(10) -0.0024(9)
O6 0.081(2) 0.0623(19) 0.0489(17) -0.0103(14) -0.0335(16) -0.0242(17)
O10 0.079(2) 0.0355(16) 0.101(3) -0.0219(17) 0.019(2) -0.0132(15)
O11 0.0359(14) 0.0455(15) 0.0422(15) -0.0222(12) -0.0039(11) 0.0013(11)
O12 0.070(2) 0.0589(19) 0.0546(18) -0.0191(15) -0.0190(16) 0.0333(16)
N1 0.0253(13) 0.0257(13) 0.0361(15) -0.0107(11) -0.0071(11) 0.0003(10)
N2 0.0286(15) 0.0278(14) 0.0414(17) -0.0064(12) -0.0102(12) -0.0036(11)
N3 0.0336(16) 0.0303(15) 0.0389(17) -0.0061(13) 0.0043(13) -0.0044(12)
N4 0.0453(17) 0.0320(15) 0.0242(14) -0.0074(12) -0.0056(12) -0.0010(13)
N5 0.0276(14) 0.0285(14) 0.0263(14) -0.0095(11) -0.0093(11) 0.0021(11)
N6 0.0245(14) 0.0379(16) 0.0352(16) -0.0041(13) -0.0071(12) -0.0046(12)
N7 0.0349(16) 0.0265(14) 0.0409(17) -0.0073(12) -0.0112(13) -0.0044(12)
N8 0.0332(16) 0.0235(14) 0.0441(17) -0.0142(12) -0.0050(13) 0.0001(11)
C1 0.0338(18) 0.0249(16) 0.0320(17) -0.0066(13) -0.0074(14) 0.0036(13)
C2 0.0331(19) 0.0309(18) 0.050(2) -0.0103(16) -0.0137(16) 0.0069(14)
C3 0.0289(18) 0.0347(19) 0.058(2) -0.0121(17) -0.0186(17) 0.0017(14)
C4 0.0279(16) 0.0266(16) 0.0368(18) -0.0061(13) -0.0145(14) 0.0009(13)
C5 0.0320(17) 0.0265(16) 0.0373(18) -0.0097(14) -0.0166(14) 0.0009(13)
C6 0.051(2) 0.038(2) 0.045(2) -0.0126(17) -0.0240(18) -0.0004(17)
C7 0.0279(17) 0.0298(17) 0.0393(19) -0.0095(14) -0.0095(14) 0.0002(13)
C8 0.0282(17) 0.0256(16) 0.047(2) -0.0093(15) -0.0161(15) 0.0032(13)
C9 0.035(2) 0.0356(19) 0.063(3) -0.0073(18) -0.0237(18) -0.0038(15)
C10 0.031(2) 0.036(2) 0.079(3) -0.005(2) -0.019(2) -0.0085(16)
C11 0.0273(18) 0.0335(19) 0.053(2) -0.0062(16) -0.0060(16) -0.0031(14)
C12 0.0298(18) 0.0319(18) 0.049(2) -0.0104(16) 0.0042(16) -0.0034(14)
C13 0.047(2) 0.0269(17) 0.0308(18) -0.0090(14) 0.0046(15) -0.0054(15)
C14 0.056(3) 0.045(2) 0.040(2) -0.0137(18) 0.0115(19) -0.0135(19)
C15 0.074(3) 0.047(2) 0.035(2) -0.0083(18) 0.012(2) -0.023(2)
C16 0.093(4) 0.050(3) 0.028(2) -0.0047(18) -0.002(2) -0.017(2)
C17 0.070(3) 0.042(2) 0.032(2) -0.0052(16) -0.0085(19) -0.007(2)
C18 0.051(2) 0.0301(18) 0.0247(17) -0.0080(14) 0.0027(15) -0.0057(15)
C19 0.046(2) 0.0323(18) 0.0264(17) -0.0080(14) -0.0091(15) 0.0042(15)
C20 0.0337(18) 0.0308(17) 0.0297(17) -0.0095(13) -0.0117(14) 0.0037(13)
C21 0.049(2) 0.043(2) 0.035(2) -0.0118(16) -0.0210(17) 0.0056(17)
C22 0.0328(18) 0.042(2) 0.041(2) -0.0119(16) -0.0139(16) -0.0039(15)
C23 0.0268(16) 0.0263(16) 0.0328(17) -0.0105(13) -0.0094(13) 0.0023(12)
C24 0.0250(16) 0.0355(18) 0.0300(17) -0.0091(14) -0.0055(13) -0.0035(13)
C25 0.039(2) 0.048(2) 0.0289(18) -0.0078(15) -0.0094(15) -0.0127(16)
C26 0.036(2) 0.046(2) 0.045(2) -0.0162(18) -0.0023(17) 0.0033(16)
C27 0.0241(16) 0.0379(18) 0.0319(18) -0.0064(14) -0.0089(13) -0.0011(13)
C28 0.0247(17) 0.044(2) 0.051(2) -0.0059(17) -0.0064(16) -0.0041(15)
C29 0.0280(19) 0.041(2) 0.059(3) -0.0002(18) -0.0072(17) -0.0088(15)
C30 0.0269(17) 0.0335(18) 0.045(2) 0.0005(15) -0.0077(15) -0.0065(14)
C31 0.0327(19) 0.0345(19) 0.047(2) -0.0004(16) -0.0107(16) -0.0092(15)
C32 0.0379(19) 0.0283(17) 0.0343(18) -0.0086(14) -0.0076(15) 0.0001(14)
C33 0.053(2) 0.040(2) 0.055(2) -0.0135(18) -0.021(2) -0.0030(18)
C34 0.069(3) 0.040(2) 0.065(3) -0.022(2) -0.028(2) -0.004(2)
C35 0.068(3) 0.031(2) 0.058(3) -0.0230(18) -0.019(2) 0.0061(18)
C36 0.047(2) 0.0299(18) 0.048(2) -0.0151(16) -0.0138(18) 0.0030(15)
C37 0.0419(19) 0.0235(16) 0.0339(18) -0.0094(13) -0.0092(15) -0.0016(14)
C38 0.0346(18) 0.0234(15) 0.0272(16) -0.0045(13) -0.0032(14) 0.0013(13)
S3 0.021(4) 0.111(8) 0.010(2) -0.003(3) 0.006(2) -0.023(4)
S3' 0.068(7) 0.072(6) 0.066(6) -0.016(4) -0.039(5) -0.014(5)

loop_
_atom_type_symbol
_atom_type_description
_atom_type_scat_dispersion_real
_atom_type_scat_dispersion_imag
_atom_type_scat_source
C C 0.0033 0.0016 'International Tables Vol C Tables 4.2.6.8 and 6.1.1.4'
H H 0.0000 0.0000 'International Tables Vol C Tables 4.2.6.8 and 6.1.1.4'
N N 0.0061 0.0033 'International Tables Vol C Tables 4.2.6.8 and 6.1.1.4'
O O 0.0106 0.0060 'International Tables Vol C Tables 4.2.6.8 and 6.1.1.4'
S S 0.1246 0.1234 'International Tables Vol C Tables 4.2.6.8 and 6.1.1.4'

loop_
_geom_angle_atom_site_label_1
_geom_angle_atom_site_label_2
_geom_angle_atom_site_label_3
_geom_angle
_geom_angle_site_symmetry_1
_geom_angle_site_symmetry_3
_geom_angle_publ_flag
O1 S1 O3 113.90(16) . . ?
O1 S1 O2 112.57(15) . . ?
O3 S1 O2 111.09(16) . . ?
O1 S1 C39 107.12(17) . . ?
O3 S1 C39 106.00(16) . . ?
O2 S1 C39 105.49(16) . . ?
O6 S2 O4 115.93(19) . . ?
O6 S2 O5 111.03(17) . . ?
O4 S2 O5 110.93(16) . . ?
O6 S2 C46 107.49(18) . . ?
O4 S2 C46 106.90(18) . . ?
O5 S2 C46 103.68(16) . . ?
O12 S4 O10 114.9(2) . . ?
O12 S4 O11 112.16(17) . . ?
O10 S4 O11 110.2(2) . . ?
O12 S4 C60 105.92(17) . . ?
O10 S4 C60 108.03(18) . . ?
O11 S4 C60 104.96(16) . . ?
C4 N1 C1 109.5(3) . . ?
C8 N2 C11 109.6(3) . . ?
C12 N3 C13 124.4(3) . . ?
C19 N4 C18 125.8(3) . . ?
C23 N5 C20 110.6(3) . . ?
C27 N6 C30 110.1(3) . . ?
C31 N7 C32 122.8(3) . . ?
C38 N8 C37 125.7(3) . . ?
N1 C1 C38 124.7(3) . . ?
N1 C1 C2 107.1(3) . . ?
C38 C1 C2 127.2(3) . . ?
C3 C2 C1 107.4(3) . . ?
C2 C3 C4 108.0(3) . . ?
N1 C4 C3 108.0(3) . . ?
N1 C4 C5 123.1(3) . . ?
C3 C4 C5 128.9(3) . . ?
C8 C5 C4 106.5(3) . . ?
C8 C5 C7 109.6(3) . . ?
C4 C5 C7 112.1(3) . . ?
C8 C5 C6 110.5(3) . . ?
C4 C5 C6 108.5(3) . . ?
C7 C5 C6 109.5(3) . . ?
N2 C8 C9 108.8(3) . . ?
N2 C8 C5 120.2(3) . . ?
C9 C8 C5 131.0(3) . . ?
C10 C9 C8 106.6(3) . . ?
C9 C10 C11 108.6(3) . . ?
N2 C11 C12 125.1(3) . . ?
N2 C11 C10 106.3(3) . . ?
C12 C11 C10 128.1(3) . . ?
N3 C12 C11 125.4(3) . . ?
C18 C13 C14 120.5(4) . . ?
C18 C13 N3 118.9(3) . . ?
C14 C13 N3 120.5(4) . . ?
C15 C14 C13 119.0(4) . . ?
C14 C15 C16 121.1(4) . . ?
C15 C16 C17 120.9(4) . . ?
C16 C17 C18 118.2(4) . . ?
C13 C18 C17 120.2(3) . . ?
C13 C18 N4 119.5(3) . . ?
C17 C18 N4 120.3(4) . . ?
N4 C19 C20 124.9(3) . . ?
C19 C20 N5 126.0(3) . . ?
C19 C20 C21 127.5(3) . . ?
N5 C20 C21 106.4(3) . . ?
C22 C21 C20 107.7(3) . . ?
C21 C22 C23 107.8(3) . . ?
N5 C23 C22 107.6(3) . . ?
N5 C23 C24 124.3(3) . . ?
C22 C23 C24 128.1(3) . . ?
C27 C24 C23 106.5(3) . . ?
C27 C24 C25 110.7(3) . . ?
C23 C24 C25 111.8(3) . . ?
C27 C24 C26 110.6(3) . . ?
C23 C24 C26 108.2(3) . . ?
C25 C24 C26 109.1(3) . . ?
N6 C27 C28 107.6(3) . . ?
N6 C27 C24 121.4(3) . . ?
C28 C27 C24 130.8(3) . . ?
C27 C28 C29 107.9(3) . . ?
C30 C29 C28 107.3(3) . . ?
N6 C30 C31 124.6(3) . . ?
N6 C30 C29 107.0(3) . . ?
C31 C30 C29 128.4(3) . . ?
N7 C31 C30 124.4(3) . . ?
C37 C32 C33 119.4(3) . . ?
C37 C32 N7 118.5(3) . . ?
C33 C32 N7 122.1(3) . . ?
C34 C33 C32 119.3(4) . . ?
C35 C34 C33 120.6(4) . . ?
C34 C35 C36 121.2(4) . . ?
C37 C36 C35 118.5(4) . . ?
C36 C37 C32 121.0(3) . . ?
C36 C37 N8 122.3(3) . . ?
C32 C37 N8 116.8(3) . . ?
N8 C38 C1 124.9(3) . . ?
C44A C39 C40B 104.5(8) . . ?
C44A C39 C40A 119.3(7) . . ?
C40B C39 C40A 14.8(7) . . ?
C44A C39 C44B 13.5(6) . . ?
C40B C39 C44B 117.9(7) . . ?
C40A C39 C44B 132.7(6) . . ?
C44A C39 S1 128.8(6) . . ?
C40B C39 S1 126.5(6) . . ?
C40A C39 S1 111.8(5) . . ?
C44B C39 S1 115.5(4) . . ?
C41A C40A C39 115.5(9) . . ?
C40A C41A C42A 120.3(9) . . ?
C43A C42A C41A 120.8(9) . . ?
C43A C42A C45A 120.6(10) . . ?
C41A C42A C45A 118.6(8) . . ?
C42A C43A C44A 116.6(9) . . ?
C39 C44A C43A 127.4(10) . . ?
C39 C40B C41B 123.1(10) . . ?
C42B C41B C40B 117.5(9) . . ?
C43B C42B C41B 123.0(10) . . ?
C43B C42B C45B 122.0(10) . . ?
C41B C42B C45B 115.0(11) . . ?
C42B C43B C44B 119.4(10) . . ?
C43B C44B C39 119.1(8) . . ?
C51B C46 C47A 103.9(8) . . ?
C51B C46 C51A 14.5(7) . . ?
C47A C46 C51A 118.4(6) . . ?
C51B C46 C47B 118.2(8) . . ?
C47A C46 C47B 14.9(6) . . ?
C51A C46 C47B 132.7(6) . . ?
C51B C46 S2 130.8(7) . . ?
C47A C46 S2 125.1(5) . . ?
C51A C46 S2 116.4(4) . . ?
C47B C46 S2 111.0(5) . . ?
C46 C47A C48A 123.8(8) . . ?
C49A C48A C47A 119.8(8) . . ?
C48A C49A C50A 119.4(8) . . ?
C48A C49A C52A 120.2(10) . . ?
C50A C49A C52A 120.3(8) . . ?
C51A C50A C49A 121.7(8) . . ?
C50A C51A C46 116.8(7) . . ?
C48B C47B C46 113.1(10) . . ?
C49B C48B C47B 124.2(13) . . ?
C50B C49B C48B 122.0(14) . . ?
C50B C49B C52B 113.7(16) . . ?
C48B C49B C52B 124.3(13) . . ?
C49B C50B C51B 115.7(12) . . ?
C46 C51B C50B 126.6(12) . . ?
C65 C60 C61 120.3(4) . . ?
C65 C60 S4 121.1(3) . . ?
C61 C60 S4 118.5(3) . . ?
C62 C61 C60 119.1(4) . . ?
C63 C62 C61 121.8(4) . . ?
C64 C63 C62 118.8(4) . . ?
C64 C63 C66 120.0(4) . . ?
C62 C63 C66 121.2(4) . . ?
C63 C64 C65 120.5(4) . . ?
C60 C65 C64 119.5(4) . . ?
O3M' C3M O3M 64.0(10) . . ?
O10" S3 O102 115.3(9) . . ?
O10" S3 O10' 115.6(9) . . ?
O102 S3 O10' 109.2(6) . . ?
O10" S3 C101 103.3(9) . . ?
O102 S3 C101 105.6(6) . . ?
O10' S3 C101 107.0(7) . . ?
O103 S3' O102 130.7(7) . . ?
O103 S3' O101 117.1(9) . . ?
O102 S3' O101 104.7(9) . . ?
O103 S3' C101 87.3(6) . . ?
O102 S3' C101 103.8(6) . . ?
O101 S3' C101 108.6(9) . . ?
S3 O102 S3' 6.8(6) . . ?
C102 C101 C106 117.7(9) . . ?
C102 C101 S3 118.4(8) . . ?
C106 C101 S3 123.8(8) . . ?
C102 C101 S3' 123.7(8) . . ?
C106 C101 S3' 118.5(8) . . ?
S3 C101 S3' 5.6(5) . . ?
C103 C102 C101 118.5(11) . . ?
C105 C106 C101 124.2(13) . . ?
C102 C103 C104 126.8(13) . . ?
C106 C105 C104 119.5(15) . . ?
C103 C104 C105 112.1(12) . . ?
C103 C104 C107 126.3(14) . . ?
C105 C104 C107 121.6(14) . . ?

loop_
_geom_bond_atom_site_label_1
_geom_bond_atom_site_label_2
_geom_bond_distance
_geom_bond_site_symmetry_2
_geom_bond_publ_flag
S1 O1 1.444(3) . ?
S1 O3 1.465(3) . ?
S1 O2 1.468(3) . ?
S1 C39 1.773(4) . ?
S2 O6 1.436(3) . ?
S2 O4 1.445(3) . ?
S2 O5 1.478(2) . ?
S2 C46 1.773(4) . ?
S4 O12 1.445(3) . ?
S4 O10 1.456(3) . ?
S4 O11 1.458(3) . ?
S4 C60 1.770(4) . ?
N1 C4 1.342(4) . ?
N1 C1 1.389(4) . ?
N2 C8 1.346(4) . ?
N2 C11 1.389(4) . ?
N3 C12 1.314(5) . ?
N3 C13 1.426(5) . ?
N4 C19 1.322(4) . ?
N4 C18 1.421(4) . ?
N5 C23 1.338(4) . ?
N5 C20 1.393(4) . ?
N6 C27 1.365(4) . ?
N6 C30 1.382(4) . ?
N7 C31 1.309(5) . ?
N7 C32 1.415(4) . ?
N8 C38 1.306(4) . ?
N8 C37 1.432(4) . ?
C1 C38 1.403(4) . ?
C1 C2 1.403(5) . ?
C2 C3 1.376(5) . ?
C3 C4 1.408(5) . ?
C4 C5 1.515(5) . ?
C5 C8 1.512(5) . ?
C5 C7 1.540(4) . ?
C5 C6 1.551(5) . ?
C8 C9 1.410(5) . ?
C9 C10 1.382(6) . ?
C10 C11 1.410(5) . ?
C11 C12 1.394(5) . ?
C13 C18 1.377(5) . ?
C13 C14 1.410(5) . ?
C14 C15 1.366(6) . ?
C15 C16 1.380(7) . ?
C16 C17 1.397(6) . ?
C17 C18 1.410(5) . ?
C19 C20 1.377(5) . ?
C20 C21 1.412(5) . ?
C21 C22 1.382(5) . ?
C22 C23 1.419(4) . ?
C23 C24 1.508(4) . ?
C24 C27 1.502(5) . ?
C24 C25 1.540(4) . ?
C24 C26 1.546(5) . ?
C27 C28 1.388(5) . ?
C28 C29 1.409(5) . ?
C29 C30 1.399(5) . ?
C30 C31 1.393(5) . ?
C32 C37 1.406(5) . ?
C32 C33 1.406(5) . ?
C33 C34 1.386(6) . ?
C34 C35 1.377(6) . ?
C35 C36 1.399(5) . ?
C36 C37 1.384(5) . ?
C39 C44A 1.216(10) . ?
C39 C40B 1.266(11) . ?
C39 C40A 1.506(11) . ?
C39 C44B 1.527(10) . ?
C40A C41A 1.403(14) . ?
C41A C42A 1.415(13) . ?
C42A C43A 1.356(13) . ?
C42A C45A 1.570(14) . ?
C43A C44A 1.410(14) . ?
C40B C41B 1.461(15) . ?
C41B C42B 1.369(15) . ?
C42B C43B 1.364(15) . ?
C42B C45B 1.545(16) . ?
C43B C44B 1.373(13) . ?
C46 C51B 1.185(13) . ?
C46 C47A 1.290(9) . ?
C46 C51A 1.507(8) . ?
C46 C47B 1.566(13) . ?
C47A C48A 1.413(12) . ?
C48A C49A 1.335(13) . ?
C49A C50A 1.423(12) . ?
C49A C52A 1.522(13) . ?
C50A C51A 1.366(10) . ?
C47B C48B 1.393(17) . ?
C48B C49B 1.34(2) . ?
C49B C50B 1.32(2) . ?
C49B C52B 1.57(2) . ?
C50B C51B 1.492(19) . ?
C60 C65 1.382(5) . ?
C60 C61 1.383(5) . ?
C61 C62 1.381(5) . ?
C62 C63 1.379(5) . ?
C63 C64 1.376(6) . ?
C63 C66 1.528(6) . ?
C64 C65 1.401(6) . ?
O1M C1M 1.381(9) . ?
C1M" O1M" 1.374(11) . ?
O2M C2M 1.369(10) . ?
C3M O3M' 1.363(10) . ?
C3M O3M 1.389(10) . ?
O4M C4M 1.369(11) . ?
S3 O10" 1.344(17) . ?
S3 O102 1.473(7) . ?
S3 O10' 1.479(6) . ?
S3 C101 1.774(13) . ?
O101 S3' 1.604(18) . ?
O103 S3' 1.478(7) . ?
S3' O102 1.479(7) . ?
S3' C101 1.807(13) . ?
C101 C102 1.391(13) . ?
C101 C106 1.397(14) . ?
C102 C103 1.278(15) . ?
C106 C105 1.276(18) . ?
C103 C104 1.434(18) . ?
C105 C104 1.47(2) . ?
C104 C107 1.531(9) . ?
